data_2236671
loop_
_publ_author_name
'Schutte, M.'
'Visser, H. G.'
'Roodt, A.'

_publ_section_title
;
 (\m~1~-Methanolato-\k^1^<i>O</i>)-\m~1~-methoxo-\k^1^<i>O</i>-(\m~2~-2-amino-1-methyl-5<i>H</i>-imidazol-4-one-\k^2^<i>N</i>:<i>N</i>')-hexacarbonyldirhenium(I)
;
_journal_coeditor_code TK5155
_journal_issue 11
_journal_name_full 'Acta Crystallographica Section E'
_journal_page_first m1359
_journal_page_last m1360
_journal_paper_doi 10.1107/S1600536812041700
_journal_volume 68
_journal_year 2012
_chemical_formula_iupac '[Re2 (C H3 O)2 (C O)6 (C4 H6 N3 O)]'
_chemical_formula_moiety 'C12 H12 N3 O9 Re2'
_chemical_formula_sum 'C12 H12 N3 O9 Re2'
_chemical_formula_weight 714.67
_chemical_name_systematic
;
(\m~1~-Methanolato-\k^1^<i>O</i>)-\m~1~-methoxo-\k^1^-<i>O</i>(\m~2~-2-amino-1-
methyl-5<i>H</i>-imidazol-4-one-\k^2^<i>N</i>:<i>N</i>')-
hexacarbonyldirhenium(I)
;
_space_group_IT_number 60
_symmetry_cell_setting orthorhombic
_symmetry_space_group_name_Hall '-P 2n 2ab'
_symmetry_space_group_name_H-M 'P b c n'
_atom_sites_solution_hydrogens geom
_atom_sites_solution_primary direct
_atom_sites_solution_secondary difmap
_audit_creation_method 'WinGX routine CIF_UPDATE'
_cell_angle_alpha 90
_cell_angle_beta 90
_cell_angle_gamma 90
_cell_formula_units_Z 8
_cell_length_a 24.066(2)
_cell_length_b 10.0715(8)
_cell_length_c 14.5969(11)
_cell_measurement_reflns_used 9082
_cell_measurement_temperature 100(2)
_cell_measurement_theta_max 28.31
_cell_measurement_theta_min 2.98
_cell_volume 3538.0(5)
_computing_cell_refinement 'SAINT-Plus (Bruker, 2008)'
_computing_data_collection 'APEX2 (Bruker, 2008)'
_computing_data_reduction 'SAINT-Plus (Bruker, 2008)'
_computing_molecular_graphics 'DIAMOND (Brandenburg & Putz, 2005)'
_computing_publication_material 'WinGX (Farrugia, 1999)'
_computing_structure_refinement 'SHELXL97 (Sheldrick, 2008)'
_computing_structure_solution 'SHELXS97 (Sheldrick, 2008)'
_diffrn_ambient_temperature 100(2)
_diffrn_measured_fraction_theta_full 0.998
_diffrn_measured_fraction_theta_max 0.998
_diffrn_measurement_device_type 'Bruker APEXII CCD'
_diffrn_measurement_method '\f and \w scans'
_diffrn_radiation_monochromator graphite
_diffrn_radiation_type MoK\a
_diffrn_radiation_wavelength 0.71073
_diffrn_reflns_av_R_equivalents 0.0499
_diffrn_reflns_limit_h_max 31
_diffrn_reflns_limit_h_min -31
_diffrn_reflns_limit_k_max 12
_diffrn_reflns_limit_k_min -13
_diffrn_reflns_limit_l_max 18
_diffrn_reflns_limit_l_min -19
_diffrn_reflns_number 46753
_diffrn_reflns_theta_full 28
_diffrn_reflns_theta_max 28
_diffrn_reflns_theta_min 2.79
_exptl_absorpt_coefficient_mu 13.725
_exptl_absorpt_correction_T_max 0.371
_exptl_absorpt_correction_T_min 0.174
_exptl_absorpt_correction_type multi-scan
_exptl_absorpt_process_details '(SADABS; Bruker, 2008)'
_exptl_crystal_colour yellow
_exptl_crystal_density_diffrn 2.683
_exptl_crystal_density_method 'not measured'
_exptl_crystal_description cuboid
_exptl_crystal_F_000 2616
_exptl_crystal_size_max 0.245
_exptl_crystal_size_mid 0.148
_exptl_crystal_size_min 0.096
_refine_diff_density_max 2.318
_refine_diff_density_min -2.297
_refine_ls_extinction_method none
_refine_ls_goodness_of_fit_ref 1.16
_refine_ls_hydrogen_treatment mixed
_refine_ls_matrix_type full
_refine_ls_number_parameters 236
_refine_ls_number_reflns 4269
_refine_ls_number_restraints 0
_refine_ls_restrained_S_all 1.16
_refine_ls_R_factor_all 0.0335
_refine_ls_R_factor_gt 0.03
_refine_ls_shift/su_max 0.006
_refine_ls_shift/su_mean 0
_refine_ls_structure_factor_coef Fsqd
_refine_ls_weighting_details 'calc w=1/[\s^2^(Fo^2^)+(0.0246P)^2^+32.0137P] where P=(Fo^2^+2Fc^2^)/3'
_refine_ls_weighting_scheme calc
_refine_ls_wR_factor_ref 0.0784
_reflns_number_gt 3920
_reflns_number_total 4276
_reflns_threshold_expression I>2\s(I)
_cod_data_source_file tk5155.cif
_cod_data_source_block I
_cod_original_cell_volume 3538.1(5)
_cod_database_code 2236671
_cod_database_fobs_code 2236671

loop_
_symmetry_equiv_pos_as_xyz
'x, y, z'
'-x+1/2, -y+1/2, z+1/2'
'x+1/2, -y+1/2, -z'
'-x, y, -z+1/2'
'-x, -y, -z'
'x-1/2, y-1/2, -z-1/2'
'-x-1/2, y-1/2, z'
'x, -y, z-1/2'

loop_
_atom_site_type_symbol
_atom_site_label
_atom_site_fract_x
_atom_site_fract_y
_atom_site_fract_z
_atom_site_U_iso_or_equiv
_atom_site_adp_type
_atom_site_calc_flag
_atom_site_refinement_flags
_atom_site_occupancy
_atom_site_disorder_assembly
_atom_site_disorder_group
Re Re1 0.364485(10) 0.71291(2) 0.050452(15) 0.01847(7) Uani d . 1 A .
Re Re2 0.370469(11) 0.72576(2) -0.177323(15) 0.02132(8) Uani d . 1 A .
O O21 0.4552(2) 0.6573(5) -0.3213(3) 0.0324(11) Uani d . 1 . .
O O22 0.3040(2) 0.8637(5) -0.3303(3) 0.0358(11) Uani d . 1 . .
O O12 0.2927(2) 0.8300(5) 0.2038(3) 0.0315(10) Uani d . 1 . .
C C21 0.4229(2) 0.6840(5) -0.2654(3) 0.0164(10) Uani d . 1 . .
C C12 0.3184(4) 0.7864(8) 0.1449(5) 0.0397(12) Uani d . 1 . .
C C22 0.3280(3) 0.8139(6) -0.2720(4) 0.0225(12) Uani d . 1 . .
O O13 0.3108(2) 0.4401(5) 0.0824(3) 0.0387(12) Uani d . 1 . .
O O23 0.3083(2) 0.4642(5) -0.2175(3) 0.0348(11) Uani d . 1 . .
C C13 0.3295(3) 0.5449(7) 0.0687(4) 0.0265(13) Uani d . 1 . .
C C23 0.3310(3) 0.5609(6) -0.2029(4) 0.0229(12) Uani d . 1 . .
O O1 0.41283(18) 0.6491(4) -0.0656(2) 0.0201(8) Uani d . 1 . .
O O2 0.3181(2) 0.7690(5) -0.0693(3) 0.0262(10) Uani d . 1 . .
C C1 0.4321(3) 0.5153(6) -0.0685(4) 0.0280(13) Uani d . 1 . .
H H1C 0.401 0.4564 -0.0754 0.042 Uiso calc R 1 . .
H H1A 0.4514 0.495 -0.0126 0.042 Uiso calc R 1 . .
H H1B 0.457 0.5045 -0.1194 0.042 Uiso calc R 1 . .
C C11 0.4133(3) 0.6643(5) 0.1458(4) 0.0203(11) Uani d . 1 . .
O O11 0.4425(2) 0.6333(4) 0.2055(3) 0.0294(10) Uani d . 1 A .
O O31 0.4263(2) 0.9857(4) -0.2855(3) 0.0277(10) Uani d . 1 . .
N N1 0.4107(2) 0.9064(5) -0.1391(3) 0.0230(11) Uani d . 1 . .
N N3 0.4054(2) 0.8987(5) 0.0237(3) 0.0231(11) Uani d . 1 . .
N N2 0.4472(3) 1.0758(5) -0.0571(3) 0.0288(13) Uani d . 1 . .
C C33 0.4202(3) 0.9583(6) -0.0515(4) 0.0227(12) Uani d . 1 A .
C C31 0.4282(3) 0.9978(6) -0.2020(4) 0.0243(12) Uani d . 1 A .
C C34 0.4523(3) 1.1691(6) 0.0173(4) 0.0285(14) Uani d . 1 A .
H H34C 0.4193 1.2223 0.0208 0.043 Uiso calc R 1 . .
H H34B 0.4839 1.2254 0.007 0.043 Uiso calc R 1 . .
H H34A 0.4571 1.1216 0.0738 0.043 Uiso calc R 1 . .
C C32 0.4501(3) 1.1178(6) -0.1519(4) 0.0287(14) Uani d . 1 A .
H H32A 0.488 1.1377 -0.1699 0.034 Uiso calc R 1 . .
H H32B 0.427 1.1951 -0.1628 0.034 Uiso calc R 1 . .
C C2 0.2586(4) 0.7391(8) -0.0714(5) 0.0397(12) Uani d . 1 A 1
H H2B 0.2411 0.7755 -0.0179 0.06 Uiso calc R 1 A 1
H H2A 0.2534 0.6446 -0.0724 0.06 Uiso calc R 1 A 1
H H2C 0.2423 0.7775 -0.1253 0.06 Uiso calc R 1 A 1
H H3 0.418(3) 0.944(8) 0.075(5) 0.03(2) Uiso d . 1 . .

loop_
_atom_site_aniso_label
_atom_site_aniso_U_11
_atom_site_aniso_U_22
_atom_site_aniso_U_33
_atom_site_aniso_U_12
_atom_site_aniso_U_13
_atom_site_aniso_U_23
Re1 0.02881(14) 0.01810(12) 0.00849(11) -0.00294(9) 0.00026(8) 0.00018(7)
Re2 0.03762(15) 0.01828(12) 0.00805(11) -0.00136(9) -0.00146(8) -0.00093(7)
O21 0.052(3) 0.028(2) 0.018(2) 0.010(2) 0.0100(19) 0.0049(18)
O22 0.050(3) 0.032(3) 0.025(2) 0.004(2) -0.011(2) 0.004(2)
O12 0.044(3) 0.028(2) 0.022(2) 0.005(2) 0.0111(19) 0.0002(19)
C21 0.031(3) 0.008(2) 0.009(2) -0.001(2) -0.002(2) 0.0019(18)
C12 0.050(3) 0.041(3) 0.028(3) 0.004(2) 0.001(2) 0.002(2)
C22 0.034(3) 0.018(3) 0.015(3) 0.002(2) -0.003(2) -0.004(2)
O13 0.060(3) 0.028(2) 0.028(2) -0.020(2) 0.004(2) -0.002(2)
O23 0.053(3) 0.028(2) 0.023(2) -0.013(2) -0.003(2) -0.0039(19)
C13 0.037(4) 0.029(3) 0.013(3) -0.005(3) -0.001(2) -0.006(2)
C23 0.033(3) 0.027(3) 0.009(2) 0.003(3) 0.001(2) 0.000(2)
O1 0.034(2) 0.0147(18) 0.0113(17) 0.0002(17) 0.0006(15) 0.0012(14)
O2 0.031(2) 0.034(2) 0.014(2) 0.0017(19) 0.0014(16) -0.0003(17)
C1 0.040(4) 0.019(3) 0.025(3) 0.002(3) 0.001(3) 0.003(2)
C11 0.032(3) 0.015(3) 0.014(2) -0.004(2) 0.000(2) -0.003(2)
O11 0.043(3) 0.024(2) 0.022(2) 0.0000(19) -0.0074(19) 0.0003(17)
O31 0.049(3) 0.024(2) 0.0098(18) 0.001(2) 0.0006(18) 0.0023(16)
N1 0.044(3) 0.018(2) 0.007(2) -0.003(2) 0.0014(19) -0.0002(17)
N3 0.044(3) 0.018(2) 0.007(2) -0.004(2) -0.0002(19) -0.0021(17)
N2 0.059(4) 0.018(2) 0.009(2) -0.008(2) 0.006(2) -0.0010(18)
C33 0.039(3) 0.018(3) 0.011(2) 0.000(2) 0.003(2) 0.000(2)
C31 0.044(4) 0.015(3) 0.013(2) 0.002(2) 0.003(2) 0.002(2)
C34 0.055(4) 0.016(3) 0.014(3) -0.006(3) 0.002(3) -0.002(2)
C32 0.060(5) 0.015(3) 0.011(3) -0.005(3) 0.002(3) 0.002(2)
C2 0.050(3) 0.041(3) 0.028(3) 0.004(2) 0.001(2) 0.002(2)

loop_
_atom_type_symbol
_atom_type_description
_atom_type_scat_dispersion_real
_atom_type_scat_dispersion_imag
_atom_type_scat_source
C C 0.0033 0.0016 'International Tables Vol C Tables 4.2.6.8 and 6.1.1.4'
H H 0 0 'International Tables Vol C Tables 4.2.6.8 and 6.1.1.4'
O O 0.0106 0.006 'International Tables Vol C Tables 4.2.6.8 and 6.1.1.4'
Re Re -1.0185 7.231 'International Tables Vol C Tables 4.2.6.8 and 6.1.1.4'
N N 0.0061 0.0033 'International Tables Vol C Tables 4.2.6.8 and 6.1.1.4'

loop_
_geom_angle_atom_site_label_1
_geom_angle_atom_site_label_2
_geom_angle_atom_site_label_3
_geom_angle
C11 Re1 C13 86.7(3)
C11 Re1 C12 86.0(3)
C13 Re1 C12 89.2(3)
C11 Re1 O2 172.7(2)
C13 Re1 O2 96.8(2)
C12 Re1 O2 100.5(3)
C11 Re1 N3 94.3(2)
C13 Re1 N3 177.2(2)
C12 Re1 N3 93.4(3)
O2 Re1 N3 82.02(18)
C11 Re1 O1 99.6(2)
C13 Re1 O1 94.8(2)
C12 Re1 O1 173.3(2)
O2 Re1 O1 73.71(16)
N3 Re1 O1 82.47(17)
C21 Re2 C22 88.2(2)
C21 Re2 C23 90.4(2)
C22 Re2 C23 89.8(2)
C21 Re2 O2 174.2(2)
C22 Re2 O2 97.3(2)
C23 Re2 O2 91.6(2)
C21 Re2 O1 97.3(2)
C22 Re2 O1 173.2(2)
C23 Re2 O1 94.2(2)
O2 Re2 O1 77.16(17)
C21 Re2 N1 93.8(2)
C22 Re2 N1 92.0(2)
C23 Re2 N1 175.5(2)
O2 Re2 N1 84.11(19)
O1 Re2 N1 83.59(17)
O21 C21 Re2 179.1(5)
O12 C12 Re1 177.1(7)
O22 C22 Re2 177.5(6)
O13 C13 Re1 176.2(6)
O23 C23 Re2 179.4(6)
C1 O1 Re2 119.3(3)
C1 O1 Re1 118.8(3)
Re2 O1 Re1 104.01(18)
C2 O2 Re2 122.5(4)
C2 O2 Re1 118.1(4)
Re2 O2 Re1 104.4(2)
O1 C1 H1C 109.5
O1 C1 H1A 109.5
H1C C1 H1A 109.5
O1 C1 H1B 109.5
H1C C1 H1B 109.5
H1A C1 H1B 109.5
O11 C11 Re1 178.7(5)
C31 N1 C33 108.2(5)
C31 N1 Re2 122.5(4)
C33 N1 Re2 129.1(4)
C33 N3 Re1 132.9(4)
C33 N3 H3 111(5)
Re1 N3 H3 115(5)
C33 N2 C34 124.4(5)
C33 N2 C32 109.7(5)
C34 N2 C32 121.7(5)
N3 C33 N2 125.9(5)
N3 C33 N1 123.7(5)
N2 C33 N1 110.5(5)
O31 C31 N1 126.1(6)
O31 C31 C32 125.1(5)
N1 C31 C32 108.7(5)
N2 C34 H34C 109.5
N2 C34 H34B 109.5
H34C C34 H34B 109.5
N2 C34 H34A 109.5
H34C C34 H34A 109.5
H34B C34 H34A 109.5
N2 C32 C31 102.3(5)
N2 C32 H32A 111.3
C31 C32 H32A 111.3
N2 C32 H32B 111.3
C31 C32 H32B 111.3
H32A C32 H32B 109.2
O2 C2 H2B 109.5
O2 C2 H2A 109.5
O2 C2 H2C 109.5

loop_
_geom_bond_atom_site_label_1
_geom_bond_atom_site_label_2
_geom_bond_distance
_geom_bond_publ_flag
Re1 C11 1.886(6) y
Re1 C13 1.908(7) y
Re1 C12 1.918(8) y
Re1 O2 2.149(4) y
Re1 N3 2.150(5) y
Re1 O1 2.153(4) y
Re2 C21 1.849(5) y
Re2 C22 1.935(6) y
Re2 C23 1.949(6) y
Re2 O2 2.065(4) y
Re2 O1 2.073(4) y
Re2 N1 2.136(5) y
O21 C21 1.159(7) ?
O22 C22 1.143(7) ?
O12 C12 1.147(9) ?
O13 C13 1.165(8) ?
O23 C23 1.137(8) ?
O1 C1 1.426(7) ?
O2 C2 1.464(10) ?
C1 H1C 0.96 ?
C1 H1A 0.96 ?
C1 H1B 0.96 ?
C11 O11 1.161(7) ?
O31 C31 1.225(7) ?
N1 C31 1.367(7) ?
N1 C33 1.399(7) ?
N3 C33 1.300(7) ?
N3 H3 0.92(8) ?
N2 C33 1.353(8) ?
N2 C34 1.442(7) ?
N2 C32 1.449(7) ?
C31 C32 1.507(8) ?
C34 H34C 0.96 ?
C34 H34B 0.96 ?
C34 H34A 0.96 ?
C32 H32A 0.97 ?
C32 H32B 0.97 ?
C2 H2B 0.96 ?
C2 H2A 0.96 ?
C2 H2C 0.96 ?

loop_
_geom_hbond_atom_site_label_D
_geom_hbond_atom_site_label_H
_geom_hbond_atom_site_label_A
_geom_hbond_site_symmetry_A
_geom_hbond_distance_DH
_geom_hbond_distance_HA
_geom_hbond_distance_DA
_geom_hbond_angle_DHA
N3 H3 O31 8_576 0.92(8) 2.17(8) 3.061(6) 162(7)
C2 H2B O13 7_665 0.96 2.54 3.453(9) 159
C2 H2C O23 7_665 0.96 2.61 3.504(9) 154
C34 H34A O31 8_576 0.96 2.44 3.332(7) 155
